data_7037349
loop_
_publ_author_name
'Blahut, Jan'
'Hermann, Petr'
'G\'alisov\'a, Andrea'
'Herynek, V\'it'
'C\'isa\<rov\'a, Ivana'
'To\<sner, Zden\<ek'
'Kotek, Jan'

_publ_section_title
;
 Nickel(ii) complexes of N-CH2CF3 cyclam derivatives as contrast agents
 for (19)F magnetic resonance imaging.
;
_journal_issue 2
_journal_name_full 'Dalton transactions (Cambridge, England : 2003)'
_journal_page_first 474
_journal_page_last 478
_journal_paper_doi 10.1039/c5dt04138d
_journal_volume 45
_journal_year 2015
_chemical_compound_source 'synthesized by the authors'
_chemical_formula_moiety 'C14 H30 F6 N4 Ni O2, 2(C7 H7 O3 S)'
_chemical_formula_sum 'C28 H44 F6 N4 Ni O8 S2'
_chemical_formula_weight 801.50
_chemical_name_systematic
; 
 ? 
;
_space_group_crystal_system orthorhombic
_space_group_IT_number 61
_space_group_name_Hall '-P 2ac 2ab'
_space_group_name_H-M_alt 'P b c a'
_symmetry_space_group_name_Hall '-P 2ac 2ab'
_symmetry_space_group_name_H-M 'P b c a'
_atom_sites_solution_hydrogens difmap
_atom_sites_solution_primary direct
_atom_sites_solution_secondary difmap
_audit_creation_method SHELXL-97
_audit_update_record
;
2015-10-08 deposited with the CCDC.
2015-11-18 downloaded from the CCDC.
;
_cell_angle_alpha 90.00
_cell_angle_beta 90.00
_cell_angle_gamma 90.00
_cell_formula_units_Z 8
_cell_length_a 8.7262(3)
_cell_length_b 25.5904(15)
_cell_length_c 30.9247(18)
_cell_measurement_reflns_used 3326
_cell_measurement_temperature 150(2)
_cell_measurement_theta_max 25.05
_cell_measurement_theta_min 2.54
_cell_volume 6905.7(6)
_computing_cell_refinement 'SAINT V8.34A (Bruker AXS Inc., 2013)'
_computing_data_collection 'Bruker Instrument Service v2012.12.0.3'
_computing_data_reduction 'SAINT V8.34A (Bruker AXS Inc., 2013)'
_computing_structure_refinement 'SHELXL-2013 (Sheldrick, 2013)'
_diffrn_ambient_temperature 150(2)
_diffrn_detector_area_resol_mean 8.3333
_diffrn_measured_fraction_theta_full 0.993
_diffrn_measured_fraction_theta_max 0.993
_diffrn_measurement_device_type 'Bruker APEX-II CCD'
_diffrn_measurement_method '\f and \w scans'
_diffrn_radiation_monochromator graphite
_diffrn_radiation_source 'fine-focus sealed tube'
_diffrn_radiation_type MoK\a
_diffrn_radiation_wavelength 0.71073
_diffrn_reflns_av_R_equivalents 0.0722
_diffrn_reflns_av_sigmaI/netI 0.0916
_diffrn_reflns_limit_h_max 10
_diffrn_reflns_limit_h_min -7
_diffrn_reflns_limit_k_max 31
_diffrn_reflns_limit_k_min -28
_diffrn_reflns_limit_l_max 29
_diffrn_reflns_limit_l_min -37
_diffrn_reflns_number 22423
_diffrn_reflns_theta_full 26.00
_diffrn_reflns_theta_max 26.00
_diffrn_reflns_theta_min 1.59
_diffrn_standards_number 0
_exptl_absorpt_coefficient_mu 0.768
_exptl_absorpt_correction_T_max 0.97
_exptl_absorpt_correction_T_min 0.81
_exptl_absorpt_correction_type multi-scan
_exptl_absorpt_process_details 'SADABS V2012/1 (Bruker AXS Inc.)'
_exptl_crystal_colour 'light blue'
_exptl_crystal_density_diffrn 1.542
_exptl_crystal_density_method 'not measured'
_exptl_crystal_description bar
_exptl_crystal_F_000 3344
_exptl_crystal_size_max 0.53
_exptl_crystal_size_mid 0.12
_exptl_crystal_size_min 0.04
_refine_diff_density_max 0.689
_refine_diff_density_min -0.481
_refine_diff_density_rms 0.093
_refine_ls_extinction_method none
_refine_ls_goodness_of_fit_ref 1.020
_refine_ls_hydrogen_treatment constr
_refine_ls_matrix_type full
_refine_ls_number_parameters 444
_refine_ls_number_reflns 6742
_refine_ls_number_restraints 0
_refine_ls_restrained_S_all 1.020
_refine_ls_R_factor_all 0.1029
_refine_ls_R_factor_gt 0.0563
_refine_ls_shift/su_max 0.001
_refine_ls_shift/su_mean 0.000
_refine_ls_structure_factor_coef Fsqd
_refine_ls_weighting_details 'calc w=1/[\s^2^(Fo^2^)+(0.0489P)^2^+2.3487P] where P=(Fo^2^+2Fc^2^)/3'
_refine_ls_weighting_scheme calc
_refine_ls_wR_factor_gt 0.1060
_refine_ls_wR_factor_ref 0.1212
_reflns_number_gt 4408
_reflns_number_total 6742
_reflns_threshold_expression >2sigma(I)
_cod_data_source_file c5dt04138d2.cif
_cod_data_source_block nitfe2cam
_cod_depositor_comments 'Adding full bibliography for 7037346--7037351.cif.'
_cod_database_code 7037349

loop_
_symmetry_equiv_pos_as_xyz
'x, y, z'
'-x+1/2, -y, z+1/2'
'-x, y+1/2, -z+1/2'
'x+1/2, -y+1/2, -z'
'-x, -y, -z'
'x-1/2, y, -z-1/2'
'x, -y-1/2, z-1/2'
'-x-1/2, y-1/2, z'

loop_
_atom_site_label
_atom_site_type_symbol
_atom_site_fract_x
_atom_site_fract_y
_atom_site_fract_z
_atom_site_U_iso_or_equiv
_atom_site_adp_type
_atom_site_occupancy
_atom_site_symmetry_multiplicity
_atom_site_calc_flag
_atom_site_refinement_flags
Ni1 Ni 0.09739(5) 0.121526(19) 0.102302(15) 0.01167(14) Uani 1 1 d .
O1W O -0.1354(3) 0.12934(10) 0.08642(8) 0.0172(6) Uani 1 1 d .
H21W H -0.2113 0.1423 0.1046 0.021 Uiso 1 1 d R
H22W H -0.1678 0.1007 0.0732 0.021 Uiso 1 1 d R
O2W O 0.0832(3) 0.05358(10) 0.06606(8) 0.0161(6) Uani 1 1 d .
H11W H 0.1153 0.0474 0.0413 0.019 Uiso 1 1 d R
H12W H 0.0154 0.0238 0.0669 0.019 Uiso 1 1 d R
N1 N 0.0670(3) 0.07557(12) 0.16246(10) 0.0147(7) Uani 1 1 d .
C2 C 0.0918(4) 0.11463(15) 0.19783(12) 0.0195(9) Uani 1 1 d .
H21 H 0.2030 0.1192 0.2029 0.023 Uiso 1 1 calc R
H22 H 0.0447 0.1017 0.2249 0.023 Uiso 1 1 calc R
C3 C 0.0213(4) 0.16637(16) 0.18556(13) 0.0194(10) Uani 1 1 d .
H31 H -0.0908 0.1623 0.1819 0.023 Uiso 1 1 calc R
H32 H 0.0398 0.1923 0.2088 0.023 Uiso 1 1 calc R
N4 N 0.0902(3) 0.18494(12) 0.14466(10) 0.0142(7) Uani 1 1 d .
H41 H 0.1915 0.1933 0.1510 0.017 Uiso 1 1 calc R
C5 C 0.0161(4) 0.23424(16) 0.13033(14) 0.0231(10) Uani 1 1 d .
H51 H 0.0191 0.2599 0.1543 0.028 Uiso 1 1 calc R
H52 H -0.0927 0.2273 0.1233 0.028 Uiso 1 1 calc R
C6 C 0.0941(5) 0.25704(16) 0.09139(14) 0.0266(10) Uani 1 1 d .
H61 H 0.2050 0.2598 0.0977 0.032 Uiso 1 1 calc R
H62 H 0.0549 0.2930 0.0871 0.032 Uiso 1 1 calc R
C7 C 0.0754(5) 0.22734(16) 0.04921(14) 0.0267(10) Uani 1 1 d .
H71 H -0.0355 0.2223 0.0439 0.032 Uiso 1 1 calc R
H72 H 0.1154 0.2495 0.0255 0.032 Uiso 1 1 calc R
N8 N 0.1521(3) 0.17525(12) 0.04662(11) 0.0164(8) Uani 1 1 d .
C9 C 0.3228(4) 0.17992(16) 0.04905(14) 0.0203(10) Uani 1 1 d .
H91 H 0.3507 0.2067 0.0707 0.024 Uiso 1 1 calc R
H92 H 0.3633 0.1912 0.0206 0.024 Uiso 1 1 calc R
C10 C 0.3936(4) 0.12840(16) 0.06139(13) 0.0202(10) Uani 1 1 d .
H101 H 0.3686 0.1017 0.0394 0.024 Uiso 1 1 calc R
H102 H 0.5065 0.1319 0.0629 0.024 Uiso 1 1 calc R
N11 N 0.3332(3) 0.11227(12) 0.10382(10) 0.0147(7) Uani 1 1 d .
H111 H 0.3705 0.1361 0.1239 0.018 Uiso 1 1 calc R
C12 C 0.3939(4) 0.06043(15) 0.11635(13) 0.0193(9) Uani 1 1 d .
H121 H 0.5072 0.0612 0.1149 0.023 Uiso 1 1 calc R
H122 H 0.3574 0.0340 0.0954 0.023 Uiso 1 1 calc R
C13 C 0.3454(4) 0.04446(16) 0.16123(13) 0.0218(10) Uani 1 1 d .
H131 H 0.3704 0.0734 0.1813 0.026 Uiso 1 1 calc R
H132 H 0.4075 0.0139 0.1700 0.026 Uiso 1 1 calc R
C14 C 0.1767(4) 0.03062(15) 0.16695(14) 0.0184(9) Uani 1 1 d .
H141 H 0.1492 0.0037 0.1453 0.022 Uiso 1 1 calc R
H142 H 0.1629 0.0149 0.1960 0.022 Uiso 1 1 calc R
C15 C -0.0936(4) 0.05546(15) 0.16319(13) 0.0169(9) Uani 1 1 d .
H151 H -0.1132 0.0386 0.1349 0.020 Uiso 1 1 calc R
H152 H -0.1626 0.0861 0.1650 0.020 Uiso 1 1 calc R
C16 C -0.1418(4) 0.01762(18) 0.19780(14) 0.0242(10) Uani 1 1 d .
F161 F -0.2953(2) 0.01299(10) 0.19715(8) 0.0363(7) Uani 1 1 d .
F162 F -0.0879(3) -0.03120(9) 0.19126(9) 0.0375(7) Uani 1 1 d .
F163 F -0.1018(3) 0.03036(12) 0.23803(8) 0.0474(8) Uani 1 1 d .
C17 C 0.1046(4) 0.14835(15) 0.00629(13) 0.0193(9) Uani 1 1 d .
H171 H -0.0019 0.1360 0.0104 0.023 Uiso 1 1 calc R
H172 H 0.1697 0.1169 0.0031 0.023 Uiso 1 1 calc R
C18 C 0.1105(5) 0.17809(18) -0.03597(15) 0.0316(11) Uani 1 1 d .
F181 F 0.1052(3) 0.14421(10) -0.06886(8) 0.0432(7) Uani 1 1 d .
F182 F -0.0119(3) 0.20948(11) -0.04194(9) 0.0549(8) Uani 1 1 d .
F183 F 0.2338(3) 0.20768(12) -0.04187(9) 0.0573(9) Uani 1 1 d .
S1T S 0.58032(10) 0.18681(4) 0.17330(3) 0.0171(2) Uani 1 1 d .
O1T O 0.6399(3) 0.18219(11) 0.12945(9) 0.0233(7) Uani 1 1 d .
O3T O 0.4151(3) 0.19446(12) 0.17286(10) 0.0313(8) Uani 1 1 d .
O2T O 0.6307(3) 0.14464(11) 0.20133(10) 0.0288(7) Uani 1 1 d .
C1T C 0.6583(4) 0.24565(15) 0.19439(13) 0.0131(9) Uani 1 1 d .
C2T C 0.6359(4) 0.29218(16) 0.17229(14) 0.0198(9) Uani 1 1 d .
H21T H 0.5807 0.2924 0.1458 0.024 Uiso 1 1 calc R
C3T C 0.6936(4) 0.33788(16) 0.18872(14) 0.0228(10) Uani 1 1 d .
H31T H 0.6781 0.3696 0.1734 0.027 Uiso 1 1 calc R
C4T C 0.7746(4) 0.33840(16) 0.22747(14) 0.0202(9) Uani 1 1 d .
C5T C 0.7987(4) 0.29226(16) 0.24884(14) 0.0202(9) Uani 1 1 d .
H51T H 0.8559 0.2922 0.2750 0.024 Uiso 1 1 calc R
C6T C 0.7404(4) 0.24542(15) 0.23268(12) 0.0145(9) Uani 1 1 d .
H61T H 0.7570 0.2136 0.2478 0.017 Uiso 1 1 calc R
C7T C 0.8355(5) 0.38958(17) 0.24595(16) 0.0336(11) Uani 1 1 d .
H71T H 0.7569 0.4057 0.2642 0.050 Uiso 1 1 calc R
H72T H 0.8617 0.4133 0.2222 0.050 Uiso 1 1 calc R
H73T H 0.9272 0.3826 0.2633 0.050 Uiso 1 1 calc R
S1U S 0.75521(10) 0.48713(4) 0.04966(3) 0.0157(2) Uani 1 1 d .
O1U O 0.7936(3) 0.54232(10) 0.05330(9) 0.0183(6) Uani 1 1 d .
O2U O 0.7481(3) 0.47044(10) 0.00503(9) 0.0238(7) Uani 1 1 d .
O3U O 0.6194(3) 0.47396(10) 0.07483(9) 0.0230(7) Uani 1 1 d .
C1U C 0.9094(4) 0.45152(15) 0.07243(12) 0.0149(8) Uani 1 1 d .
C2U C 1.0428(4) 0.44427(16) 0.04881(15) 0.0245(10) Uani 1 1 d .
H21U H 1.0483 0.4560 0.0197 0.029 Uiso 1 1 calc R
C3U C 1.1672(4) 0.42005(18) 0.06748(16) 0.0307(11) Uani 1 1 d .
H31U H 1.2590 0.4161 0.0513 0.037 Uiso 1 1 calc R
C4U C 1.1611(4) 0.40138(17) 0.10949(14) 0.0255(11) Uani 1 1 d .
C5U C 1.0259(5) 0.40737(17) 0.13174(14) 0.0290(11) Uani 1 1 d .
H51U H 1.0188 0.3941 0.1604 0.035 Uiso 1 1 calc R
C6U C 0.8996(4) 0.43209(17) 0.11388(14) 0.0254(10) Uani 1 1 d .
H61U H 0.8076 0.4356 0.1300 0.031 Uiso 1 1 calc R
C7U C 1.2997(5) 0.3758(2) 0.13030(17) 0.0487(15) Uani 1 1 d .
H71U H 1.3831 0.4013 0.1324 0.073 Uiso 1 1 calc R
H72U H 1.3330 0.3462 0.1126 0.073 Uiso 1 1 calc R
H73U H 1.2724 0.3635 0.1593 0.073 Uiso 1 1 calc R

loop_
_atom_site_aniso_label
_atom_site_aniso_U_11
_atom_site_aniso_U_22
_atom_site_aniso_U_33
_atom_site_aniso_U_23
_atom_site_aniso_U_13
_atom_site_aniso_U_12
Ni1 0.0074(2) 0.0132(3) 0.0144(3) -0.0044(2) 0.0010(2) -0.0001(2)
O1W 0.0105(12) 0.0202(16) 0.0210(16) -0.0116(13) 0.0015(11) 0.0022(11)
O2W 0.0169(12) 0.0191(15) 0.0124(15) -0.0093(12) 0.0056(12) -0.0060(12)
N1 0.0081(14) 0.0190(18) 0.0171(19) -0.0012(15) 0.0011(13) 0.0014(13)
C2 0.0153(17) 0.029(2) 0.014(2) -0.0075(19) -0.0002(18) -0.0026(19)
C3 0.0120(17) 0.029(3) 0.017(2) -0.013(2) 0.0010(17) -0.0005(18)
N4 0.0072(13) 0.0152(17) 0.0203(19) -0.0091(15) 0.0010(14) 0.0003(14)
C5 0.0190(18) 0.017(2) 0.033(3) -0.007(2) -0.0003(19) 0.0061(18)
C6 0.030(2) 0.013(2) 0.037(3) -0.004(2) 0.003(2) 0.0005(19)
C7 0.031(2) 0.017(2) 0.032(3) 0.002(2) 0.002(2) 0.0055(19)
N8 0.0159(14) 0.0135(18) 0.020(2) -0.0012(16) -0.0021(14) -0.0027(14)
C9 0.0180(18) 0.022(2) 0.021(3) 0.001(2) 0.0014(18) -0.0071(18)
C10 0.0110(17) 0.031(3) 0.019(2) -0.0069(19) 0.0020(17) -0.0033(17)
N11 0.0082(13) 0.0204(19) 0.0155(19) -0.0030(16) -0.0010(13) -0.0028(13)
C12 0.0124(17) 0.022(2) 0.024(2) -0.0024(19) -0.0009(18) 0.0054(17)
C13 0.0153(17) 0.023(2) 0.027(3) 0.001(2) 0.0010(18) 0.0071(18)
C14 0.0190(19) 0.017(2) 0.019(2) 0.0012(19) -0.0015(18) 0.0006(17)
C15 0.0110(16) 0.022(2) 0.018(2) -0.0062(18) 0.0021(17) -0.0047(17)
C16 0.0168(18) 0.034(3) 0.022(3) -0.002(2) -0.0006(18) -0.0050(19)
F161 0.0197(11) 0.0435(17) 0.0458(18) 0.0076(14) 0.0120(11) -0.0069(11)
F162 0.0327(13) 0.0276(15) 0.0523(18) 0.0132(14) 0.0089(13) -0.0014(12)
F163 0.0584(17) 0.067(2) 0.0166(15) 0.0009(14) 0.0036(13) -0.0274(16)
C17 0.0214(19) 0.018(2) 0.018(2) 0.0033(19) -0.0023(19) 0.0022(18)
C18 0.040(3) 0.026(3) 0.029(3) 0.002(2) -0.008(2) 0.004(2)
F181 0.0736(19) 0.0327(16) 0.0233(15) -0.0013(13) -0.0105(15) 0.0103(14)
F182 0.076(2) 0.0430(19) 0.045(2) 0.0082(15) -0.0154(16) 0.0265(16)
F183 0.071(2) 0.066(2) 0.0341(18) 0.0182(16) -0.0026(16) -0.0309(17)
S1T 0.0098(4) 0.0219(6) 0.0198(6) -0.0070(5) 0.0015(4) -0.0030(4)
O1T 0.0196(13) 0.0316(18) 0.0186(17) -0.0100(14) 0.0031(12) -0.0005(13)
O3T 0.0102(12) 0.0409(19) 0.043(2) -0.0239(16) 0.0022(13) -0.0034(13)
O2T 0.0348(16) 0.0183(17) 0.0333(19) 0.0025(14) -0.0003(14) -0.0078(13)
C1T 0.0041(15) 0.018(2) 0.017(2) -0.0072(18) 0.0023(16) -0.0037(16)
C2T 0.0153(18) 0.026(2) 0.018(2) 0.000(2) -0.0034(17) 0.0044(18)
C3T 0.025(2) 0.022(2) 0.021(3) 0.005(2) -0.0028(19) 0.0033(19)
C4T 0.0175(18) 0.020(2) 0.023(3) -0.004(2) 0.0008(19) 0.0011(18)
C5T 0.0164(18) 0.028(2) 0.016(2) -0.003(2) -0.0020(18) -0.0019(18)
C6T 0.0120(16) 0.014(2) 0.018(2) 0.0008(18) 0.0038(17) 0.0013(16)
C7T 0.040(2) 0.026(3) 0.035(3) -0.006(2) -0.007(2) -0.002(2)
S1U 0.0133(4) 0.0172(5) 0.0165(6) -0.0051(5) -0.0038(4) 0.0022(4)
O1U 0.0186(13) 0.0139(15) 0.0225(17) -0.0064(13) -0.0023(12) 0.0003(11)
O2U 0.0261(14) 0.0280(17) 0.0173(16) -0.0093(13) -0.0126(13) 0.0054(13)
O3U 0.0163(13) 0.0182(16) 0.0346(19) 0.0015(14) 0.0044(13) 0.0028(11)
C1U 0.0175(17) 0.015(2) 0.013(2) -0.0026(17) -0.0039(18) 0.0027(17)
C2U 0.024(2) 0.025(3) 0.025(3) -0.002(2) 0.0026(19) 0.0069(19)
C3U 0.018(2) 0.037(3) 0.037(3) -0.007(2) 0.001(2) 0.006(2)
C4U 0.024(2) 0.029(3) 0.023(3) -0.010(2) -0.012(2) 0.0100(19)
C5U 0.041(2) 0.035(3) 0.012(2) 0.005(2) -0.001(2) 0.012(2)
C6U 0.0215(19) 0.032(3) 0.023(3) -0.001(2) 0.001(2) 0.0103(19)
C7U 0.033(2) 0.059(4) 0.054(4) -0.008(3) -0.019(2) 0.019(3)

loop_
_atom_type_symbol
_atom_type_description
_atom_type_scat_dispersion_real
_atom_type_scat_dispersion_imag
_atom_type_scat_source
C C 0.0033 0.0016 'International Tables Vol C Tables 4.2.6.8 and 6.1.1.4'
H H 0.0000 0.0000 'International Tables Vol C Tables 4.2.6.8 and 6.1.1.4'
N N 0.0061 0.0033 'International Tables Vol C Tables 4.2.6.8 and 6.1.1.4'
O O 0.0106 0.0060 'International Tables Vol C Tables 4.2.6.8 and 6.1.1.4'
F F 0.0171 0.0103 'International Tables Vol C Tables 4.2.6.8 and 6.1.1.4'
S S 0.1246 0.1234 'International Tables Vol C Tables 4.2.6.8 and 6.1.1.4'
Ni Ni 0.3393 1.1124 'International Tables Vol C Tables 4.2.6.8 and 6.1.1.4'

loop_
_geom_angle_atom_site_label_1
_geom_angle_atom_site_label_2
_geom_angle_atom_site_label_3
_geom_angle
N11 Ni1 O2W 88.60(11)
N11 Ni1 N4 96.01(11)
O2W Ni1 N4 172.01(11)
N11 Ni1 O1W 167.73(12)
O2W Ni1 O1W 84.01(9)
N4 Ni1 O1W 92.50(10)
N11 Ni1 N1 92.25(11)
O2W Ni1 N1 90.09(11)
N4 Ni1 N1 83.23(12)
O1W Ni1 N1 97.53(10)
N11 Ni1 N8 82.91(11)
O2W Ni1 N8 96.38(11)
N4 Ni1 N8 90.67(12)
O1W Ni1 N8 88.17(10)
N1 Ni1 N8 171.80(11)
Ni1 O1W H21W 125.6
Ni1 O1W H22W 109.8
H21W O1W H22W 110.3
Ni1 O2W H11W 129.7
Ni1 O2W H12W 133.1
H11W O2W H12W 94.7
C15 N1 C2 110.8(3)
C15 N1 C14 109.4(3)
C2 N1 C14 110.6(3)
C15 N1 Ni1 107.9(2)
C2 N1 Ni1 104.0(2)
C14 N1 Ni1 114.0(2)
N1 C2 C3 110.1(3)
N1 C2 H21 109.6
C3 C2 H21 109.6
N1 C2 H22 109.6
C3 C2 H22 109.6
H21 C2 H22 108.2
N4 C3 C2 109.4(3)
N4 C3 H31 109.8
C2 C3 H31 109.8
N4 C3 H32 109.8
C2 C3 H32 109.8
H31 C3 H32 108.3
C3 N4 C5 110.6(3)
C3 N4 Ni1 107.4(2)
C5 N4 Ni1 119.1(2)
C3 N4 H41 106.3
C5 N4 H41 106.3
Ni1 N4 H41 106.3
N4 C5 C6 111.8(3)
N4 C5 H51 109.2
C6 C5 H51 109.2
N4 C5 H52 109.2
C6 C5 H52 109.2
H51 C5 H52 107.9
C5 C6 C7 116.5(3)
C5 C6 H61 108.2
C7 C6 H61 108.2
C5 C6 H62 108.2
C7 C6 H62 108.2
H61 C6 H62 107.3
N8 C7 C6 116.4(3)
N8 C7 H71 108.2
C6 C7 H71 108.2
N8 C7 H72 108.2
C6 C7 H72 108.2
H71 C7 H72 107.3
C17 N8 C7 109.5(3)
C17 N8 C9 110.9(3)
C7 N8 C9 111.8(3)
C17 N8 Ni1 107.5(2)
C7 N8 Ni1 114.1(2)
C9 N8 Ni1 102.8(2)
N8 C9 C10 110.6(3)
N8 C9 H91 109.5
C10 C9 H91 109.5
N8 C9 H92 109.5
C10 C9 H92 109.5
H91 C9 H92 108.1
N11 C10 C9 108.9(3)
N11 C10 H101 109.9
C9 C10 H101 109.9
N11 C10 H102 109.9
C9 C10 H102 109.9
H101 C10 H102 108.3
C10 N11 C12 110.9(3)
C10 N11 Ni1 107.7(2)
C12 N11 Ni1 117.6(2)
C10 N11 H111 106.7
C12 N11 H111 106.7
Ni1 N11 H111 106.7
N11 C12 C13 112.6(3)
N11 C12 H121 109.1
C13 C12 H121 109.1
N11 C12 H122 109.1
C13 C12 H122 109.1
H121 C12 H122 107.8
C12 C13 C14 116.1(3)
C12 C13 H131 108.3
C14 C13 H131 108.3
C12 C13 H132 108.3
C14 C13 H132 108.3
H131 C13 H132 107.4
N1 C14 C13 115.3(3)
N1 C14 H141 108.5
C13 C14 H141 108.5
N1 C14 H142 108.5
C13 C14 H142 108.5
H141 C14 H142 107.5
N1 C15 C16 119.7(3)
N1 C15 H151 107.4
C16 C15 H151 107.4
N1 C15 H152 107.4
C16 C15 H152 107.4
H151 C15 H152 106.9
F163 C16 F161 107.2(3)
F163 C16 F162 106.0(3)
F161 C16 F162 105.2(3)
F163 C16 C15 115.7(3)
F161 C16 C15 108.9(3)
F162 C16 C15 113.1(3)
N8 C17 C18 118.9(3)
N8 C17 H171 107.6
C18 C17 H171 107.6
N8 C17 H172 107.6
C18 C17 H172 107.6
H171 C17 H172 107.0
F183 C18 F181 107.0(4)
F183 C18 F182 106.4(4)
F181 C18 F182 104.8(3)
F183 C18 C17 115.6(4)
F181 C18 C17 109.2(4)
F182 C18 C17 113.0(4)
O2T S1T O3T 113.90(18)
O2T S1T O1T 112.79(17)
O3T S1T O1T 110.84(17)
O2T S1T C1T 107.15(18)
O3T S1T C1T 105.59(16)
O1T S1T C1T 105.90(17)
C6T C1T C2T 119.9(3)
C6T C1T S1T 120.6(3)
C2T C1T S1T 119.5(3)
C3T C2T C1T 119.9(4)
C3T C2T H21T 120.1
C1T C2T H21T 120.1
C2T C3T C4T 120.9(4)
C2T C3T H31T 119.5
C4T C3T H31T 119.5
C5T C4T C3T 119.1(4)
C5T C4T C7T 120.4(4)
C3T C4T C7T 120.5(4)
C4T C5T C6T 120.8(4)
C4T C5T H51T 119.6
C6T C5T H51T 119.6
C1T C6T C5T 119.5(4)
C1T C6T H61T 120.3
C5T C6T H61T 120.3
C4T C7T H71T 109.5
C4T C7T H72T 109.5
H71T C7T H72T 109.5
C4T C7T H73T 109.5
H71T C7T H73T 109.5
H72T C7T H73T 109.5
O2U S1U O1U 111.73(17)
O2U S1U O3U 113.98(16)
O1U S1U O3U 111.73(16)
O2U S1U C1U 105.08(16)
O1U S1U C1U 107.07(16)
O3U S1U C1U 106.63(17)
C6U C1U C2U 119.6(4)
C6U C1U S1U 120.6(3)
C2U C1U S1U 119.8(3)
C3U C2U C1U 120.1(4)
C3U C2U H21U 120.0
C1U C2U H21U 120.0
C2U C3U C4U 121.2(4)
C2U C3U H31U 119.4
C4U C3U H31U 119.4
C5U C4U C3U 117.7(4)
C5U C4U C7U 121.3(4)
C3U C4U C7U 121.0(4)
C4U C5U C6U 122.3(4)
C4U C5U H51U 118.9
C6U C5U H51U 118.9
C1U C6U C5U 119.1(4)
C1U C6U H61U 120.4
C5U C6U H61U 120.4
C4U C7U H71U 109.5
C4U C7U H72U 109.5
H71U C7U H72U 109.5
C4U C7U H73U 109.5
H71U C7U H73U 109.5
H72U C7U H73U 109.5

loop_
_geom_bond_atom_site_label_1
_geom_bond_atom_site_label_2
_geom_bond_distance
Ni1 N11 2.072(3)
Ni1 O2W 2.072(2)
Ni1 N4 2.087(3)
Ni1 O1W 2.100(2)
Ni1 N1 2.217(3)
Ni1 N8 2.254(3)
O1W H21W 0.9293
O1W H22W 0.8857
O2W H11W 0.8294
O2W H12W 0.9659
N1 C15 1.493(4)
N1 C2 1.498(5)
N1 C14 1.503(5)
C2 C3 1.508(5)
C2 H21 0.9900
C2 H22 0.9900
C3 N4 1.479(5)
C3 H31 0.9900
C3 H32 0.9900
N4 C5 1.485(5)
N4 H41 0.9300
C5 C6 1.501(6)
C5 H51 0.9900
C5 H52 0.9900
C6 C7 1.518(6)
C6 H61 0.9900
C6 H62 0.9900
C7 N8 1.494(5)
C7 H71 0.9900
C7 H72 0.9900
N8 C17 1.484(5)
N8 C9 1.496(4)
C9 C10 1.505(5)
C9 H91 0.9900
C9 H92 0.9900
C10 N11 1.473(5)
C10 H101 0.9900
C10 H102 0.9900
N11 C12 1.480(5)
N11 H111 0.9300
C12 C13 1.507(6)
C12 H121 0.9900
C12 H122 0.9900
C13 C14 1.525(5)
C13 H131 0.9900
C13 H132 0.9900
C14 H141 0.9900
C14 H142 0.9900
C15 C16 1.503(6)
C15 H151 0.9900
C15 H152 0.9900
C16 F163 1.333(5)
C16 F161 1.345(4)
C16 F162 1.350(5)
C17 C18 1.513(6)
C17 H171 0.9900
C17 H172 0.9900
C18 F183 1.328(5)
C18 F181 1.337(5)
C18 F182 1.349(5)
S1T O2T 1.452(3)
S1T O3T 1.455(2)
S1T O1T 1.457(3)
S1T C1T 1.776(4)
C1T C6T 1.384(5)
C1T C2T 1.387(5)
C2T C3T 1.371(5)
C2T H21T 0.9500
C3T C4T 1.391(6)
C3T H31T 0.9500
C4T C5T 1.369(6)
C4T C7T 1.525(5)
C5T C6T 1.395(5)
C5T H51T 0.9500
C6T H61T 0.9500
C7T H71T 0.9800
C7T H72T 0.9800
C7T H73T 0.9800
S1U O2U 1.446(3)
S1U O1U 1.456(3)
S1U O3U 1.458(3)
S1U C1U 1.771(4)
C1U C6U 1.378(5)
C1U C2U 1.387(5)
C2U C3U 1.377(6)
C2U H21U 0.9500
C3U C4U 1.385(6)
C3U H31U 0.9500
C4U C5U 1.374(6)
C4U C7U 1.518(6)
C5U C6U 1.385(5)
C5U H51U 0.9500
C6U H61U 0.9500
C7U H71U 0.9800
C7U H72U 0.9800
C7U H73U 0.9800
